data_1561537
loop_
_publ_author_name
'Grebenkemper, Jason H.'
'Hu, Yufei'
'Abdusalyamova, M.N.'
'Makhmudov, F.A.'
'Kauzlarich, Susan M.'

_publ_section_title
;
 Magnetic remanence in Yb14&#x2212;RE MnSb11 (RE=Tb, Dy, Ho) single
 crystals
;
_journal_name_full 'Journal of Solid State Chemistry'
_journal_page_first 321
_journal_page_last 326
_journal_paper_doi 10.1016/j.jssc.2016.03.037
_journal_volume 238
_journal_year 2016
_chemical_formula_sum 'Dy0.21 Mn Sb11 Yb13.79'
_chemical_formula_weight 3807.6
_space_group_crystal_system tetragonal
_space_group_IT_number 142
_space_group_name_Hall '-I 4bd 2c'
_space_group_name_H-M_alt 'I 41/a c d :2'
_atom_sites_solution_hydrogens .
_audit_creation_method SHELXL-2014
_cell_angle_alpha 90
_cell_angle_beta 90
_cell_angle_gamma 90
_cell_formula_units_Z 8
_cell_length_a 16.5833(10)
_cell_length_b 16.5833(10)
_cell_length_c 21.9115(14)
_cell_measurement_reflns_used 1737
_cell_measurement_temperature 90
_cell_measurement_theta_max 27.468
_cell_measurement_theta_min 2.456
_cell_volume 6025.8(6)
_computing_structure_refinement 'SHELXL-2014 (Sheldrick, 2014)'
_diffrn_ambient_temperature 90
_diffrn_measured_fraction_theta_full 1.000
_diffrn_measured_fraction_theta_max 1.000
_diffrn_measurement_device_type 'Bruker APEX II'
_diffrn_measurement_method CCD
_diffrn_radiation_type MoK\a
_diffrn_radiation_wavelength 0.71073
_diffrn_reflns_av_R_equivalents 0.0421
_diffrn_reflns_av_unetI/netI 0.0129
_diffrn_reflns_Laue_measured_fraction_full 1.000
_diffrn_reflns_Laue_measured_fraction_max 1.000
_diffrn_reflns_limit_h_max 21
_diffrn_reflns_limit_h_min -21
_diffrn_reflns_limit_k_max 21
_diffrn_reflns_limit_k_min -21
_diffrn_reflns_limit_l_max 28
_diffrn_reflns_limit_l_min -28
_diffrn_reflns_number 36681
_diffrn_reflns_point_group_measured_fraction_full 1.000
_diffrn_reflns_point_group_measured_fraction_max 1.000
_diffrn_reflns_theta_full 25.242
_diffrn_reflns_theta_max 27.468
_diffrn_reflns_theta_min 2.456
_exptl_absorpt_coefficient_mu 53.004
_exptl_absorpt_correction_T_max 0.0386
_exptl_absorpt_correction_T_min 0.0157
_exptl_absorpt_correction_type multi-scan
_exptl_absorpt_process_details SADABS
_exptl_crystal_colour silver
_exptl_crystal_density_diffrn 8.414
_exptl_crystal_description shard
_exptl_crystal_F_000 12528
_exptl_crystal_size_max 0.113
_exptl_crystal_size_mid 0.089
_exptl_crystal_size_min 0.070
_refine_diff_density_max 1.126
_refine_diff_density_min -0.803
_refine_diff_density_rms 0.242
_refine_ls_extinction_coef 0.0000400(12)
_refine_ls_extinction_expression Fc^*^=kFc[1+0.001xFc^2^\l^3^/sin(2\q)]^-1/4^
_refine_ls_extinction_method SHELXL
_refine_ls_goodness_of_fit_ref 1.307
_refine_ls_hydrogen_treatment undef
_refine_ls_matrix_type full
_refine_ls_number_parameters 62
_refine_ls_number_reflns 1737
_refine_ls_number_restraints 0
_refine_ls_restrained_S_all 1.307
_refine_ls_R_factor_all 0.0164
_refine_ls_R_factor_gt 0.0159
_refine_ls_shift/su_max 0.001
_refine_ls_shift/su_mean 0.000
_refine_ls_structure_factor_coef Fsqd
_refine_ls_weighting_details 'w=1/[\s^2^(Fo^2^)+(0.0089P)^2^+90.4866P] where P=(Fo^2^+2Fc^2^)/3'
_refine_ls_weighting_scheme calc
_refine_ls_wR_factor_gt 0.0331
_refine_ls_wR_factor_ref 0.0333
_reflns_Friedel_coverage 0.000
_reflns_Friedel_fraction_full .
_reflns_Friedel_fraction_max .
_reflns_number_gt 1702
_reflns_number_total 1737
_reflns_threshold_expression 'I > 2\s(I)'
_cod_data_source_file mmc2.cif
_cod_data_source_block jhg51
_cod_original_cell_volume 6025.8(8)
_cod_original_sg_symbol_H-M 'I 41/a c d'
_cod_database_code 1561537
_shelx_space_group_comment
;
The symmetry employed for this shelxl refinement is uniquely defined
by the following loop, which should always be used as a source of
symmetry information in preference to the above space-group names.
They are only intended as comments.
;
_shelx_estimated_absorpt_t_min 0.066
_shelx_estimated_absorpt_t_max 0.119
_shelxl_version_number 2014-3

loop_
_space_group_symop_operation_xyz
'x, y, z'
'-x+1/2, -y, z+1/2'
'-y+1/4, x+3/4, z+1/4'
'y+1/4, -x+1/4, z+3/4'
'-x+1/2, y, -z'
'x, -y, -z+1/2'
'y+1/4, x+3/4, -z+3/4'
'-y+1/4, -x+1/4, -z+1/4'
'x+1/2, y+1/2, z+1/2'
'-x+1, -y+1/2, z+1'
'-y+3/4, x+5/4, z+3/4'
'y+3/4, -x+3/4, z+5/4'
'-x+1, y+1/2, -z+1/2'
'x+1/2, -y+1/2, -z+1'
'y+3/4, x+5/4, -z+5/4'
'-y+3/4, -x+3/4, -z+3/4'
'-x, -y, -z'
'x-1/2, y, -z-1/2'
'y-1/4, -x-3/4, -z-1/4'
'-y-1/4, x-1/4, -z-3/4'
'x-1/2, -y, z'
'-x, y, z-1/2'
'-y-1/4, -x-3/4, z-3/4'
'y-1/4, x-1/4, z-1/4'
'-x+1/2, -y+1/2, -z+1/2'
'x, y+1/2, -z'
'y+1/4, -x-1/4, -z+1/4'
'-y+1/4, x+1/4, -z-1/4'
'x, -y+1/2, z+1/2'
'-x+1/2, y+1/2, z'
'-y+1/4, -x-1/4, z-1/4'
'y+1/4, x+1/4, z+1/4'

loop_
_atom_site_label
_atom_site_type_symbol
_atom_site_fract_x
_atom_site_fract_y
_atom_site_fract_z
_atom_site_U_iso_or_equiv
_atom_site_adp_type
_atom_site_occupancy
_atom_site_site_symmetry_order
_atom_site_calc_flag
_atom_site_refinement_flags_posn
_atom_site_refinement_flags_adp
_atom_site_refinement_flags_occupancy
_atom_site_disorder_assembly
_atom_site_disorder_group
Yb1 Yb -0.04217(2) -0.07377(2) 0.82803(2) 0.00714(7) Uani 1 1 d . . . . .
Yb2 Yb -0.02236(2) 0.12400(2) 0.00275(2) 0.00819(7) Uani 1 1 d . . . . .
Yb3 Yb 0.35497(2) 0.0000 0.2500 0.00694(8) Uani 1 2 d S T P . .
Yb4 Yb 0.17945(2) 0.40888(2) 0.84266(2) 0.00825(7) Uani 1 1 d . . . . .
Sb1 Sb 0.13585(2) 0.38585(2) 0.1250 0.00652(11) Uani 1 2 d S T P . .
Sb2 Sb 0.00499(2) 0.10866(2) 0.81010(2) 0.00731(9) Uani 1 1 d . . . . .
Sb3 Sb 0.86950(2) 0.97322(2) 0.95265(2) 0.00746(9) Uani 1 1 d . . . . .
Sb4 Sb 0.0000 0.2500 0.1250 0.00712(15) Uani 1 4 d S T P . .
Mn1 Mn 0.0000 0.2500 0.8750 0.0070(3) Uani 1 4 d S T P . .

loop_
_atom_site_aniso_label
_atom_site_aniso_U_11
_atom_site_aniso_U_22
_atom_site_aniso_U_33
_atom_site_aniso_U_23
_atom_site_aniso_U_13
_atom_site_aniso_U_12
Yb1 0.00700(12) 0.00638(13) 0.00804(12) 0.00015(9) 0.00061(9) -0.00004(9)
Yb2 0.00727(13) 0.00791(13) 0.00939(13) 0.00078(9) -0.00022(9) 0.00121(9)
Yb3 0.00654(17) 0.00696(17) 0.00732(17) 0.00034(13) 0.000 0.000
Yb4 0.00651(12) 0.01085(13) 0.00737(12) -0.00152(9) -0.00053(9) 0.00087(9)
Sb1 0.00624(16) 0.00624(16) 0.0071(2) 0.00000(14) 0.00000(14) -0.00066(19)
Sb2 0.00646(18) 0.00631(19) 0.00915(18) -0.00093(14) 0.00098(14) -0.00057(14)
Sb3 0.00875(19) 0.00675(19) 0.00688(18) 0.00025(14) 0.00026(14) 0.00146(14)
Sb4 0.0068(2) 0.0068(2) 0.0077(4) 0.000 0.000 0.0010(3)
Mn1 0.0073(5) 0.0073(5) 0.0065(8) 0.000 0.000 0.000

loop_
_atom_type_symbol
_atom_type_description
_atom_type_scat_dispersion_real
_atom_type_scat_dispersion_imag
_atom_type_scat_source
Mn Mn 0.3368 0.7283 'International Tables Vol C Tables 4.2.6.8 and 6.1.1.4'
Sb Sb -0.5866 1.5461 'International Tables Vol C Tables 4.2.6.8 and 6.1.1.4'
Dy Dy -0.1892 4.4098 'International Tables Vol C Tables 4.2.6.8 and 6.1.1.4'
Yb Yb -0.3850 5.5486 'International Tables Vol C Tables 4.2.6.8 and 6.1.1.4'

loop_
_geom_angle_atom_site_label_1
_geom_angle_atom_site_label_2
_geom_angle_atom_site_label_3
_geom_angle
_geom_angle_site_symmetry_1
_geom_angle_site_symmetry_3
Sb2 Yb1 Sb3 116.020(13) . 16_556
Sb2 Yb1 Sb4 150.410(12) . 17_556
Sb3 Yb1 Sb4 93.278(10) 16_556 17_556
Sb2 Yb1 Sb2 89.712(12) . 6_556
Sb3 Yb1 Sb2 89.287(12) 16_556 6_556
Sb4 Yb1 Sb2 94.986(10) 17_556 6_556
Sb2 Yb1 Sb3 89.207(12) . 1_445
Sb3 Yb1 Sb3 78.773(14) 16_556 1_445
Sb4 Yb1 Sb3 92.773(10) 17_556 1_445
Sb2 Yb1 Sb3 166.113(14) 6_556 1_445
Sb2 Yb1 Sb1 90.691(13) . 26_546
Sb3 Yb1 Sb1 153.254(14) 16_556 26_546
Sb4 Yb1 Sb1 59.982(10) 17_556 26_546
Sb2 Yb1 Sb1 92.363(10) 6_556 26_546
Sb3 Yb1 Sb1 101.493(11) 1_445 26_546
Sb2 Yb1 Yb4 55.539(9) . 10_454
Sb3 Yb1 Yb4 66.324(10) 16_556 10_454
Sb4 Yb1 Yb4 144.631(9) 17_556 10_454
Sb2 Yb1 Yb4 112.427(11) 6_556 10_454
Sb3 Yb1 Yb4 56.253(9) 1_445 10_454
Sb1 Yb1 Yb4 136.036(11) 26_546 10_454
Sb2 Yb1 Yb3 54.835(8) . 2
Sb3 Yb1 Yb3 139.982(11) 16_556 2
Sb4 Yb1 Yb3 105.409(7) 17_556 2
Sb2 Yb1 Yb3 54.659(8) 6_556 2
Sb3 Yb1 Yb3 133.608(11) 1_445 2
Sb1 Yb1 Yb3 56.676(8) 26_546 2
Yb4 Yb1 Yb3 108.591(8) 10_454 2
Sb2 Yb1 Yb1 141.583(11) . 16_446
Sb3 Yb1 Yb1 54.136(10) 16_556 16_446
Sb4 Yb1 Yb1 53.732(5) 17_556 16_446
Sb2 Yb1 Yb1 124.013(13) 6_556 16_446
Sb3 Yb1 Yb1 53.482(9) 1_445 16_446
Sb1 Yb1 Yb1 104.240(10) 26_546 16_446
Yb4 Yb1 Yb1 91.527(6) 10_454 16_446
Yb3 Yb1 Yb1 158.853(5) 2 16_446
Sb2 Yb1 Yb2 147.035(12) . 24_556
Sb3 Yb1 Yb2 51.417(9) 16_556 24_556
Sb4 Yb1 Yb2 56.210(6) 17_556 24_556
Sb2 Yb1 Yb2 62.340(9) 6_556 24_556
Sb3 Yb1 Yb2 113.589(11) 1_445 24_556
Sb1 Yb1 Yb2 106.603(11) 26_546 24_556
Yb4 Yb1 Yb2 116.928(9) 10_454 24_556
Yb3 Yb1 Yb2 111.981(8) 2 24_556
Yb1 Yb1 Yb2 61.688(9) 16_446 24_556
Sb2 Yb1 Yb2 104.626(11) . 17_556
Sb3 Yb1 Yb2 113.926(11) 16_556 17_556
Sb4 Yb1 Yb2 56.075(6) 17_556 17_556
Sb2 Yb1 Yb2 142.098(12) 6_556 17_556
Sb3 Yb1 Yb2 51.176(10) 1_445 17_556
Sb1 Yb1 Yb2 53.363(6) 26_546 17_556
Yb4 Yb1 Yb2 104.470(9) 10_454 17_556
Yb3 Yb1 Yb2 105.826(8) 2 17_556
Yb1 Yb1 Yb2 61.384(8) 16_446 17_556
Yb2 Yb1 Yb2 108.223(9) 24_556 17_556
Sb2 Yb1 Yb2 112.121(11) . 31_556
Sb3 Yb1 Yb2 114.066(11) 16_556 31_556
Sb4 Yb1 Yb2 53.946(6) 17_556 31_556
Sb2 Yb1 Yb2 48.726(9) 6_556 31_556
Sb3 Yb1 Yb2 143.385(11) 1_445 31_556
Sb1 Yb1 Yb2 51.304(7) 26_546 31_556
Yb4 Yb1 Yb2 160.117(9) 10_454 31_556
Yb3 Yb1 Yb2 57.291(5) 2 31_556
Yb1 Yb1 Yb2 104.659(6) 16_446 31_556
Yb2 Yb1 Yb2 63.491(8) 24_556 31_556
Yb2 Yb1 Yb2 93.543(8) 17_556 31_556
Sb2 Yb2 Sb3 165.499(14) 19_566 17_666
Sb2 Yb2 Sb3 89.818(12) 19_566 1_444
Sb3 Yb2 Sb3 98.847(12) 17_666 1_444
Sb2 Yb2 Sb1 91.693(10) 19_566 10_454
Sb3 Yb2 Sb1 100.517(10) 17_666 10_454
Sb3 Yb2 Sb1 85.483(13) 1_444 10_454
Sb2 Yb2 Sb4 91.220(10) 19_566 .
Sb3 Yb2 Sb4 88.998(10) 17_666 .
Sb3 Yb2 Sb4 142.268(11) 1_444 .
Sb1 Yb2 Sb4 56.785(10) 10_454 .
Sb2 Yb2 Mn1 48.334(8) 19_566 1_554
Sb3 Yb2 Mn1 117.734(11) 17_666 1_554
Sb3 Yb2 Mn1 104.208(11) 1_444 1_554
Sb1 Yb2 Mn1 137.858(9) 10_454 1_554
Sb4 Yb2 Mn1 104.448(8) . 1_554
Sb2 Yb2 Sb2 85.598(12) 19_566 28_556
Sb3 Yb2 Sb2 80.088(11) 17_666 28_556
Sb3 Yb2 Sb2 135.996(12) 1_444 28_556
Sb1 Yb2 Sb2 138.309(13) 10_454 28_556
Sb4 Yb2 Sb2 81.650(9) . 28_556
Mn1 Yb2 Sb2 44.306(7) 1_554 28_556
Sb2 Yb2 Yb4 114.154(11) 19_566 19_566
Sb3 Yb2 Yb4 53.940(10) 17_666 19_566
Sb3 Yb2 Yb4 94.092(10) 1_444 19_566
Sb1 Yb2 Yb4 154.152(9) 10_454 19_566
Sb4 Yb2 Yb4 119.496(8) . 19_566
Mn1 Yb2 Yb4 67.261(7) 1_554 19_566
Sb2 Yb2 Yb4 49.691(8) 28_556 19_566
Sb2 Yb2 Yb3 54.470(9) 19_566 20_556
Sb3 Yb2 Yb3 139.636(12) 17_666 20_556
Sb3 Yb2 Yb3 51.973(9) 1_444 20_556
Sb1 Yb2 Yb3 55.718(7) 10_454 20_556
Sb4 Yb2 Yb3 99.875(7) . 20_556
Mn1 Yb2 Yb3 98.165(7) 1_554 20_556
Sb2 Yb2 Yb3 139.981(11) 28_556 20_556
Yb4 Yb2 Yb3 140.045(9) 19_566 20_556
Sb2 Yb2 Yb1 119.000(11) 19_566 32_554
Sb3 Yb2 Yb1 51.638(9) 17_666 32_554
Sb3 Yb2 Yb1 150.485(11) 1_444 32_554
Sb1 Yb2 Yb1 98.948(11) 10_454 32_554
Sb4 Yb2 Yb1 50.575(5) . 32_554
Mn1 Yb2 Yb1 92.036(8) 1_554 32_554
Sb2 Yb2 Yb1 48.848(8) 28_556 32_554
Yb4 Yb2 Yb1 69.403(8) 19_566 32_554
Yb3 Yb2 Yb1 150.411(9) 20_556 32_554
Sb2 Yb2 Yb1 135.942(11) 19_566 17_556
Sb3 Yb2 Yb1 52.001(9) 17_666 17_556
Sb3 Yb2 Yb1 107.629(11) 1_444 17_556
Sb1 Yb2 Yb1 51.509(8) 10_454 17_556
Sb4 Yb2 Yb1 50.464(6) . 17_556
Mn1 Yb2 Yb1 147.705(9) 1_554 17_556
Sb2 Yb2 Yb1 105.765(10) 28_556 17_556
Yb4 Yb2 Yb1 104.796(9) 19_566 17_556
Yb3 Yb2 Yb1 105.511(7) 20_556 17_556
Yb1 Yb2 Yb1 56.928(8) 32_554 17_556
Sb2 Yb2 Yb1 49.691(10) 19_566 23_565
Sb3 Yb2 Yb1 135.877(12) 17_666 23_565
Sb3 Yb2 Yb1 108.198(10) 1_444 23_565
Sb1 Yb2 Yb1 49.581(7) 10_454 23_565
Sb4 Yb2 Yb1 48.715(5) . 23_565
Mn1 Yb2 Yb1 88.957(7) 1_554 23_565
Sb2 Yb2 Yb1 101.751(9) 28_556 23_565
Yb4 Yb2 Yb1 151.014(9) 19_566 23_565
Yb3 Yb2 Yb1 56.372(7) 20_556 23_565
Yb1 Yb2 Yb1 96.386(8) 32_554 23_565
Yb1 Yb2 Yb1 86.258(8) 17_556 23_565
Sb3 Yb3 Sb3 91.342(17) 27_466 32_444
Sb3 Yb3 Sb2 173.731(10) 27_466 5_556
Sb3 Yb3 Sb2 90.780(10) 32_444 5_556
Sb3 Yb3 Sb2 90.780(10) 27_466 2_554
Sb3 Yb3 Sb2 173.731(10) 32_444 2_554
Sb2 Yb3 Sb2 87.726(17) 5_556 2_554
Sb3 Yb3 Sb1 96.846(12) 27_466 25
Sb3 Yb3 Sb1 86.825(9) 32_444 25
Sb2 Yb3 Sb1 89.160(12) 5_556 25
Sb2 Yb3 Sb1 87.066(9) 2_554 25
Sb3 Yb3 Sb1 86.825(9) 27_466 20_656
Sb3 Yb3 Sb1 96.846(12) 32_444 20_656
Sb2 Yb3 Sb1 87.066(9) 5_556 20_656
Sb2 Yb3 Sb1 89.160(12) 2_554 20_656
Sb1 Yb3 Sb1 174.766(18) 25 20_656
Sb3 Yb3 Yb4 118.216(11) 27_466 23_665
Sb3 Yb3 Yb4 55.887(8) 32_444 23_665
Sb2 Yb3 Yb4 58.638(9) 5_556 23_665
Sb2 Yb3 Yb4 127.681(11) 2_554 23_665
Sb1 Yb3 Yb4 126.681(8) 25 23_665
Sb1 Yb3 Yb4 53.729(8) 20_656 23_665
Sb3 Yb3 Yb4 55.887(8) 27_466 20_657
Sb3 Yb3 Yb4 118.216(11) 32_444 20_657
Sb2 Yb3 Yb4 127.681(11) 5_556 20_657
Sb2 Yb3 Yb4 58.638(9) 2_554 20_657
Sb1 Yb3 Yb4 53.729(8) 25 20_657
Sb1 Yb3 Yb4 126.681(8) 20_656 20_657
Yb4 Yb3 Yb4 172.777(14) 23_665 20_657
Sb3 Yb3 Yb1 129.353(9) 27_466 2_554
Sb3 Yb3 Yb1 121.538(9) 32_444 2_554
Sb2 Yb3 Yb1 53.624(10) 5_556 2_554
Sb2 Yb3 Yb1 53.067(9) 2_554 2_554
Sb1 Yb3 Yb1 53.281(8) 25 2_554
Sb1 Yb3 Yb1 121.485(12) 20_656 2_554
Yb4 Yb3 Yb1 112.238(9) 23_665 2_554
Yb4 Yb3 Yb1 74.089(7) 20_657 2_554
Sb3 Yb3 Yb1 121.538(9) 27_466 5_556
Sb3 Yb3 Yb1 129.353(9) 32_444 5_556
Sb2 Yb3 Yb1 53.067(9) 5_556 5_556
Sb2 Yb3 Yb1 53.624(10) 2_554 5_556
Sb1 Yb3 Yb1 121.485(12) 25 5_556
Sb1 Yb3 Yb1 53.281(8) 20_656 5_556
Yb4 Yb3 Yb1 74.089(7) 23_665 5_556
Yb4 Yb3 Yb1 112.238(9) 20_657 5_556
Yb1 Yb3 Yb1 68.214(11) 2_554 5_556
Sb3 Yb3 Yb2 133.186(12) 27_466 32
Sb3 Yb3 Yb2 55.390(8) 32_444 32
Sb2 Yb3 Yb2 52.341(8) 5_556 32
Sb2 Yb3 Yb2 119.398(11) 2_554 32
Sb1 Yb3 Yb2 54.351(7) 25 32
Sb1 Yb3 Yb2 125.115(7) 20_656 32
Yb4 Yb3 Yb2 72.586(6) 23_665 32
Yb4 Yb3 Yb2 108.045(6) 20_657 32
Yb1 Yb3 Yb2 66.336(6) 2_554 32
Yb1 Yb3 Yb2 105.275(8) 5_556 32
Sb3 Yb3 Yb2 55.390(8) 27_466 27
Sb3 Yb3 Yb2 133.186(12) 32_444 27
Sb2 Yb3 Yb2 119.398(11) 5_556 27
Sb2 Yb3 Yb2 52.341(8) 2_554 27
Sb1 Yb3 Yb2 125.115(7) 25 27
Sb1 Yb3 Yb2 54.351(7) 20_656 27
Yb4 Yb3 Yb2 108.045(6) 23_665 27
Yb4 Yb3 Yb2 72.586(6) 20_657 27
Yb1 Yb3 Yb2 105.275(8) 2_554 27
Yb1 Yb3 Yb2 66.336(6) 5_556 27
Yb2 Yb3 Yb2 170.446(13) 32 27
Sb2 Yb4 Sb1 167.780(13) 10_454 11_545
Sb2 Yb4 Sb3 89.396(12) 10_454 4_464
Sb1 Yb4 Sb3 88.701(10) 11_545 4_464
Sb2 Yb4 Sb3 88.896(12) 10_454 10_564
Sb1 Yb4 Sb3 98.637(11) 11_545 10_564
Sb3 Yb4 Sb3 150.543(15) 4_464 10_564
Sb2 Yb4 Sb2 83.785(15) 10_454 28_557
Sb1 Yb4 Sb2 87.066(10) 11_545 28_557
Sb3 Yb4 Sb2 122.487(13) 4_464 28_557
Sb3 Yb4 Sb2 86.526(13) 10_564 28_557
Sb2 Yb4 Yb1 55.412(9) 10_454 10_454
Sb1 Yb4 Yb1 136.780(11) 11_545 10_454
Sb3 Yb4 Yb1 99.887(11) 4_464 10_454
Sb3 Yb4 Yb1 55.920(9) 10_564 10_454
Sb2 Yb4 Yb1 120.980(11) 28_557 10_454
Sb2 Yb4 Yb3 121.262(11) 10_454 27_566
Sb1 Yb4 Yb3 58.047(5) 11_545 27_566
Sb3 Yb4 Yb3 145.822(11) 4_464 27_566
Sb3 Yb4 Yb3 53.809(10) 10_564 27_566
Sb2 Yb4 Yb3 54.366(10) 28_557 27_566
Yb1 Yb4 Yb3 109.720(9) 10_454 27_566
Sb2 Yb4 Sb3 102.496(12) 10_454 7_446
Sb1 Yb4 Sb3 89.096(10) 11_545 7_446
Sb3 Yb4 Sb3 80.594(12) 4_464 7_446
Sb3 Yb4 Sb3 71.103(14) 10_564 7_446
Sb2 Yb4 Sb3 156.458(12) 28_557 7_446
Yb1 Yb4 Sb3 51.600(8) 10_454 7_446
Yb3 Yb4 Sb3 104.477(10) 27_566 7_446
Sb2 Yb4 Yb2 64.703(10) 10_454 28_556
Sb1 Yb4 Yb2 104.805(10) 11_545 28_556
Sb3 Yb4 Yb2 53.242(9) 4_464 28_556
Sb3 Yb4 Yb2 147.538(12) 10_564 28_556
Sb2 Yb4 Yb2 72.769(10) 28_557 28_556
Yb1 Yb4 Yb2 114.261(9) 10_454 28_556
Yb3 Yb4 Yb2 123.350(10) 27_566 28_556
Sb3 Yb4 Yb2 130.531(11) 7_446 28_556
Sb2 Yb4 Yb3 130.453(11) 10_454 26_556
Sb1 Yb4 Yb3 55.611(6) 11_545 26_556
Sb3 Yb4 Yb3 51.640(8) 4_464 26_556
Sb3 Yb4 Yb3 110.345(10) 10_564 26_556
Sb2 Yb4 Yb3 140.154(11) 28_557 26_556
Yb1 Yb4 Yb3 97.689(8) 10_454 26_556
Yb3 Yb4 Yb3 106.269(7) 27_566 26_556
Sb3 Yb4 Yb3 48.811(7) 7_446 26_556
Yb2 Yb4 Yb3 101.418(8) 28_556 26_556
Sb2 Yb4 Yb4 141.496(9) 10_454 16_556
Sb1 Yb4 Yb4 50.280(8) 11_545 16_556
Sb3 Yb4 Yb4 106.497(12) 4_464 16_556
Sb3 Yb4 Yb4 60.058(9) 10_564 16_556
Sb2 Yb4 Yb4 113.754(12) 28_557 16_556
Yb1 Yb4 Yb4 86.936(6) 10_454 16_556
Yb3 Yb4 Yb4 59.896(8) 27_566 16_556
Sb3 Yb4 Yb4 48.647(8) 7_446 16_556
Yb2 Yb4 Yb4 151.479(8) 28_556 16_556
Yb3 Yb4 Yb4 54.899(7) 26_556 16_556
Yb4 Sb1 Yb4 79.443(16) 5_556 12_453
Yb4 Sb1 Sb4 140.279(8) 5_556 .
Yb4 Sb1 Sb4 140.279(8) 12_453 .
Yb4 Sb1 Yb1 88.903(7) 5_556 32_554
Yb4 Sb1 Yb1 142.725(10) 12_453 32_554
Sb4 Sb1 Yb1 59.680(10) . 32_554
Yb4 Sb1 Yb1 142.725(10) 5_556 26_556
Yb4 Sb1 Yb1 88.903(7) 12_453 26_556
Sb4 Sb1 Yb1 59.680(10) . 26_556
Yb1 Sb1 Yb1 119.360(19) 32_554 26_556
Yb4 Sb1 Yb2 138.090(11) 5_556 10_454
Yb4 Sb1 Yb2 86.253(7) 12_453 10_454
Sb4 Sb1 Yb2 63.814(10) . 10_454
Yb1 Sb1 Yb2 79.114(10) 32_554 10_454
Yb1 Sb1 Yb2 75.127(10) 26_556 10_454
Yb4 Sb1 Yb2 86.253(7) 5_556 8
Yb4 Sb1 Yb2 138.090(11) 12_453 8
Sb4 Sb1 Yb2 63.814(10) . 8
Yb1 Sb1 Yb2 75.127(10) 32_554 8
Yb1 Sb1 Yb2 79.114(10) 26_556 8
Yb2 Sb1 Yb2 127.63(2) 10_454 8
Yb4 Sb1 Yb3 72.753(11) 5_556 25
Yb4 Sb1 Yb3 68.225(10) 12_453 25
Sb4 Sb1 Yb3 115.714(10) . 25
Yb1 Sb1 Yb3 141.206(5) 32_554 25
Yb1 Sb1 Yb3 70.042(8) 26_556 25
Yb2 Sb1 Yb3 136.559(7) 10_454 25
Yb2 Sb1 Yb3 69.931(7) 8 25
Yb4 Sb1 Yb3 68.225(10) 5_556 27_565
Yb4 Sb1 Yb3 72.753(11) 12_453 27_565
Sb4 Sb1 Yb3 115.714(10) . 27_565
Yb1 Sb1 Yb3 70.042(8) 32_554 27_565
Yb1 Sb1 Yb3 141.205(5) 26_556 27_565
Yb2 Sb1 Yb3 69.931(7) 10_454 27_565
Yb2 Sb1 Yb3 136.559(7) 8 27_565
Yb3 Sb1 Yb3 128.57(2) 25 27_565
Mn1 Sb2 Yb2 73.085(11) . 28_556
Mn1 Sb2 Yb1 138.483(15) . .
Yb2 Sb2 Yb1 144.965(15) 28_556 .
Mn1 Sb2 Yb4 86.117(12) . 10_454
Yb2 Sb2 Yb4 141.132(15) 28_556 10_454
Yb1 Sb2 Yb4 69.047(10) . 10_454
Mn1 Sb2 Yb1 129.918(15) . 6_556
Yb2 Sb2 Yb1 81.586(12) 28_556 6_556
Yb1 Sb2 Yb1 83.273(12) . 6_556
Yb4 Sb2 Yb1 87.711(12) 10_454 6_556
Mn1 Sb2 Yb3 135.382(15) . 2
Yb2 Sb2 Yb3 73.191(10) 28_556 2
Yb1 Sb2 Yb3 72.098(10) . 2
Yb4 Sb2 Yb3 137.736(14) 10_454 2
Yb1 Sb2 Yb3 71.718(10) 6_556 2
Mn1 Sb2 Yb4 81.717(11) . 19_567
Yb2 Sb2 Yb4 84.913(12) 28_556 19_567
Yb1 Sb2 Yb4 85.947(12) . 19_567
Yb4 Sb2 Yb4 124.865(13) 10_454 19_567
Yb1 Sb2 Yb4 138.669(14) 6_556 19_567
Yb3 Sb2 Yb4 66.994(10) 2 19_567
Mn1 Sb2 Yb2 63.455(9) . 19_566
Yb2 Sb2 Yb2 75.700(11) 28_556 19_566
Yb1 Sb2 Yb2 126.800(13) . 19_566
Yb4 Sb2 Yb2 65.607(10) 10_454 19_566
Yb1 Sb2 Yb2 68.813(10) 6_556 19_566
Yb3 Sb2 Yb2 132.403(13) 2 19_566
Yb4 Sb2 Yb2 143.660(13) 19_567 19_566
Yb3 Sb3 Yb2 139.685(15) 20_667 17_666
Yb3 Sb3 Yb1 125.508(14) 20_667 16_556
Yb2 Sb3 Yb1 76.943(11) 17_666 16_556
Yb3 Sb3 Yb4 75.296(11) 20_667 3_655
Yb2 Sb3 Yb4 72.816(11) 17_666 3_655
Yb1 Sb3 Yb4 87.312(12) 16_556 3_655
Yb3 Sb3 Yb1 138.118(14) 20_667 1_665
Yb2 Sb3 Yb1 76.822(12) 17_666 1_665
Yb1 Sb3 Yb1 72.383(12) 16_556 1_665
Yb4 Sb3 Yb1 146.584(15) 3_655 1_665
Yb3 Sb3 Yb4 70.305(11) 20_667 10_564
Yb2 Sb3 Yb4 138.290(15) 17_666 10_564
Yb1 Sb3 Yb4 110.954(14) 16_556 10_564
Yb4 Sb3 Yb4 145.539(15) 3_655 10_564
Yb1 Sb3 Yb4 67.829(11) 1_665 10_564
Yb3 Sb3 Yb2 72.638(10) 20_667 1_666
Yb2 Sb3 Yb2 81.151(12) 17_666 1_666
Yb1 Sb3 Yb2 158.093(15) 16_556 1_666
Yb4 Sb3 Yb2 86.094(12) 3_655 1_666
Yb1 Sb3 Yb2 102.837(13) 1_665 1_666
Yb4 Sb3 Yb2 85.691(12) 10_564 1_666
Yb3 Sb3 Yb4 68.171(9) 20_667 7_556
Yb2 Sb3 Yb4 137.713(14) 17_666 7_556
Yb1 Sb3 Yb4 62.077(9) 16_556 7_556
Yb4 Sb3 Yb4 94.255(12) 3_655 7_556
Yb1 Sb3 Yb4 98.943(12) 1_665 7_556
Yb4 Sb3 Yb4 71.296(11) 10_564 7_556
Yb2 Sb3 Yb4 139.278(14) 1_666 7_556
Yb1 Sb4 Yb1 72.536(9) 23_565 26_556
Yb1 Sb4 Yb1 142.184(9) 23_565 32_554
Yb1 Sb4 Yb1 120.672(9) 26_556 32_554
Yb1 Sb4 Yb1 120.672(9) 23_565 17_556
Yb1 Sb4 Yb1 142.184(9) 26_556 17_556
Yb1 Sb4 Yb1 72.536(9) 32_554 17_556
Yb1 Sb4 Sb1 60.336(5) 23_565 10_454
Yb1 Sb4 Sb1 119.664(5) 26_556 10_454
Yb1 Sb4 Sb1 119.664(5) 32_554 10_454
Yb1 Sb4 Sb1 60.336(5) 17_556 10_454
Yb1 Sb4 Sb1 119.664(5) 23_565 .
Yb1 Sb4 Sb1 60.336(5) 26_556 .
Yb1 Sb4 Sb1 60.336(5) 32_554 .
Yb1 Sb4 Sb1 119.664(5) 17_556 .
Sb1 Sb4 Sb1 180.0 10_454 .
Yb1 Sb4 Yb2 142.437(6) 23_565 8
Yb1 Sb4 Yb2 77.338(6) 26_556 8
Yb1 Sb4 Yb2 73.460(8) 32_554 8
Yb1 Sb4 Yb2 73.214(6) 17_556 8
Sb1 Sb4 Yb2 120.601(5) 10_454 8
Sb1 Sb4 Yb2 59.399(5) . 8
Yb1 Sb4 Yb2 73.214(6) 23_565 10_454
Yb1 Sb4 Yb2 73.460(8) 26_556 10_454
Yb1 Sb4 Yb2 77.338(6) 32_554 10_454
Yb1 Sb4 Yb2 142.437(6) 17_556 10_454
Sb1 Sb4 Yb2 120.601(5) 10_454 10_454
Sb1 Sb4 Yb2 59.399(5) . 10_454
Yb2 Sb4 Yb2 118.798(9) 8 10_454
Yb1 Sb4 Yb2 73.460(8) 23_565 15_444
Yb1 Sb4 Yb2 73.214(6) 26_556 15_444
Yb1 Sb4 Yb2 142.437(6) 32_554 15_444
Yb1 Sb4 Yb2 77.338(6) 17_556 15_444
Sb1 Sb4 Yb2 59.399(5) 10_454 15_444
Sb1 Sb4 Yb2 120.601(5) . 15_444
Yb2 Sb4 Yb2 76.776(10) 8 15_444
Yb2 Sb4 Yb2 138.334(9) 10_454 15_444
Yb1 Sb4 Yb2 77.337(7) 23_565 .
Yb1 Sb4 Yb2 142.435(6) 26_556 .
Yb1 Sb4 Yb2 73.214(6) 32_554 .
Yb1 Sb4 Yb2 73.462(7) 17_556 .
Sb1 Sb4 Yb2 59.399(5) 10_454 .
Sb1 Sb4 Yb2 120.601(5) . .
Yb2 Sb4 Yb2 138.335(9) 8 .
Yb2 Sb4 Yb2 76.775(10) 10_454 .
Yb2 Sb4 Yb2 118.798(10) 15_444 .
Sb2 Mn1 Sb2 105.593(8) . 28_557
Sb2 Mn1 Sb2 105.592(8) . 19_567
Sb2 Mn1 Sb2 117.544(17) 28_557 19_567
Sb2 Mn1 Sb2 117.543(17) . 10_454
Sb2 Mn1 Sb2 105.592(8) 28_557 10_454
Sb2 Mn1 Sb2 105.592(8) 19_567 10_454
Sb2 Mn1 Yb2 156.679(9) . 10_455
Sb2 Mn1 Yb2 58.582(9) 28_557 10_455
Sb2 Mn1 Yb2 72.241(10) 19_567 10_455
Sb2 Mn1 Yb2 84.721(10) 10_454 10_455
Sb2 Mn1 Yb2 72.239(10) . 19_566
Sb2 Mn1 Yb2 156.677(9) 28_557 19_566
Sb2 Mn1 Yb2 84.721(11) 19_567 19_566
Sb2 Mn1 Yb2 58.583(9) 10_454 19_566
Yb2 Mn1 Yb2 129.423(6) 10_455 19_566
Sb2 Mn1 Yb2 84.723(11) . 1_556
Sb2 Mn1 Yb2 72.241(10) 28_557 1_556
Sb2 Mn1 Yb2 58.582(9) 19_567 1_556
Sb2 Mn1 Yb2 156.677(9) 10_454 1_556
Yb2 Mn1 Yb2 74.331(10) 10_455 1_556
Yb2 Mn1 Yb2 129.423(6) 19_566 1_556
Sb2 Mn1 Yb2 58.581(10) . 28_556
Sb2 Mn1 Yb2 84.721(11) 28_557 28_556
Sb2 Mn1 Yb2 156.677(9) 19_567 28_556
Sb2 Mn1 Yb2 72.241(10) 10_454 28_556
Yb2 Mn1 Yb2 129.423(6) 10_455 28_556
Yb2 Mn1 Yb2 74.331(10) 19_566 28_556
Yb2 Mn1 Yb2 129.423(6) 1_556 28_556

loop_
_geom_bond_atom_site_label_1
_geom_bond_atom_site_label_2
_geom_bond_distance
_geom_bond_site_symmetry_2
Yb1 Sb2 3.1494(5) .
Yb1 Sb3 3.1687(5) 16_556
Yb1 Sb4 3.1763(3) 17_556
Yb1 Sb2 3.1792(5) 6_556
Yb1 Sb3 3.1952(5) 1_445
Yb1 Sb1 3.1973(4) 26_546
Yb1 Yb4 3.5725(4) 10_454
Yb1 Yb3 3.7492(4) 2
Yb1 Yb1 3.7579(5) 16_446
Yb1 Yb2 3.9367(4) 24_556
Yb1 Yb2 3.9480(4) 17_556
Yb1 Yb2 4.1242(4) 31_556
Yb2 Sb2 3.1332(5) 19_566
Yb2 Sb3 3.1590(5) 17_666
Yb2 Sb3 3.2672(5) 1_444
Yb2 Sb1 3.2778(4) 10_454
Yb2 Sb4 3.4173(3) .
Yb2 Mn1 3.5127(3) 1_554
Yb2 Sb2 3.7396(5) 28_556
Yb2 Yb4 3.7670(4) 19_566
Yb2 Yb3 3.7887(3) 20_556
Yb2 Yb1 3.9367(4) 32_554
Yb2 Yb1 3.9481(4) 17_556
Yb2 Yb1 4.1241(4) 23_565
Yb3 Sb3 3.1269(5) 27_466
Yb3 Sb3 3.1269(5) 32_444
Yb3 Sb2 3.2209(5) 5_556
Yb3 Sb2 3.2209(5) 2_554
Yb3 Sb1 3.3329(3) 25
Yb3 Sb1 3.3329(3) 20_656
Yb3 Yb4 3.6478(3) 23_665
Yb3 Yb4 3.6478(3) 20_657
Yb3 Yb1 3.7492(4) 2_554
Yb3 Yb1 3.7492(4) 5_556
Yb3 Yb2 3.7888(3) 32
Yb3 Yb2 3.7888(3) 27
Yb4 Sb2 3.1542(5) 10_454
Yb4 Sb1 3.1669(5) 11_545
Yb4 Sb3 3.1875(5) 4_464
Yb4 Sb3 3.2078(5) 10_564
Yb4 Sb2 3.3840(5) 28_557
Yb4 Yb1 3.5726(4) 10_454
Yb4 Yb3 3.6478(3) 27_566
Yb4 Sb3 3.7029(5) 7_446
Yb4 Yb2 3.7670(4) 28_556
Yb4 Yb3 3.8572(4) 26_556
Yb4 Yb4 4.0476(6) 16_556
Sb1 Yb4 3.1669(5) 5_556
Sb1 Yb4 3.1669(5) 12_453
Sb1 Sb4 3.1861(6) .
Sb1 Yb1 3.1973(4) 32_554
Sb1 Yb1 3.1973(4) 26_556
Sb1 Yb2 3.2778(4) 10_454
Sb1 Yb2 3.2778(4) 8
Sb1 Yb3 3.3329(3) 25
Sb1 Yb3 3.3329(3) 27_565
Sb2 Mn1 2.7428(4) .
Sb2 Yb2 3.1333(5) 28_556
Sb2 Yb4 3.1542(5) 10_454
Sb2 Yb1 3.1790(5) 6_556
Sb2 Yb3 3.2209(5) 2
Sb2 Yb4 3.3840(5) 19_567
Sb2 Yb2 3.7395(5) 19_566
Sb3 Yb3 3.1269(5) 20_667
Sb3 Yb2 3.1590(5) 17_666
Sb3 Yb1 3.1687(5) 16_556
Sb3 Yb4 3.1876(5) 3_655
Sb3 Yb1 3.1953(5) 1_665
Sb3 Yb4 3.2077(5) 10_564
Sb3 Yb2 3.2672(5) 1_666
Sb3 Yb4 3.7029(5) 7_556
Sb4 Yb1 3.1763(3) 23_565
Sb4 Yb1 3.1763(3) 26_556
Sb4 Yb1 3.1763(3) 32_554
Sb4 Yb1 3.1763(3) 17_556
Sb4 Sb1 3.1860(6) 10_454
Sb4 Yb2 3.4173(3) 8
Sb4 Yb2 3.4173(3) 10_454
Sb4 Yb2 3.4173(3) 15_444
Mn1 Sb2 2.7428(4) 28_557
Mn1 Sb2 2.7428(4) 19_567
Mn1 Sb2 2.7428(4) 10_454
Mn1 Yb2 3.5127(3) 10_455
Mn1 Yb2 3.5127(3) 19_566
Mn1 Yb2 3.5127(3) 1_556
Mn1 Yb2 3.5127(3) 28_556
